data_4310886
loop_
_publ_author_name
'Thomas A. Scott'
'Besma Abbaoui'
'Hong-Cai Zhou'

_publ_section_title
;
 Crystallographic Evidence for Chromium-Platinum Interaction
;
_journal_name_full 'Inorganic Chemistry'
_journal_page_first 2459
_journal_page_last 2461
_journal_paper_doi 10.1021/ic049968c
_journal_volume 43
_journal_year 2004
_chemical_formula_moiety 'not measured'
_chemical_formula_sum 'C24 H40 Cr N4 Pt S4'
_chemical_formula_weight 759.93
_chemical_melting_point ?
_chemical_name_common none
_chemical_name_systematic
; 

 PtCr(tc)4 

;
_space_group_IT_number 130
_symmetry_cell_setting tetragonal
_symmetry_space_group_name_Hall '-P 4a 2ac'
_symmetry_space_group_name_H-M 'P 4/n c c :2'
_atom_sites_solution_hydrogens geom
_atom_sites_solution_primary direct
_atom_sites_solution_secondary difmap
_audit_creation_method SHELXL-97
_cell_angle_alpha 90.00
_cell_angle_beta 90.00
_cell_angle_gamma 90.00
_cell_formula_units_Z 4
_cell_length_a 14.5055(3)
_cell_length_b 14.5055(3)
_cell_length_c 13.8279(5)
_cell_measurement_reflns_used 8869
_cell_measurement_temperature 213(2)
_cell_measurement_theta_max 28.28
_cell_measurement_theta_min 2.81
_cell_volume 2909.52(14)
_computing_cell_refinement 'Bruker SMART'
_computing_data_collection 'Bruker SMART'
_computing_data_reduction 'Bruker SAINT'
_computing_molecular_graphics 'Bruker SHELXTL'
_computing_publication_material 'Bruker SHELXTL'
_computing_structure_refinement 'SHELXL-97 (Sheldrick, 1997)'
_computing_structure_solution 'SHELXS-97 (Sheldrick, 1990)'
_diffrn_ambient_temperature 213(2)
_diffrn_measured_fraction_theta_full 0.998
_diffrn_measured_fraction_theta_max 0.998
_diffrn_measurement_device_type 'CCD area detector'
_diffrn_measurement_method 'phi and omega scans'
_diffrn_radiation_monochromator graphite
_diffrn_radiation_source 'fine-focus sealed tube'
_diffrn_radiation_type MoK\a
_diffrn_radiation_wavelength 0.71073
_diffrn_reflns_av_R_equivalents 0.0268
_diffrn_reflns_av_sigmaI/netI 0.0166
_diffrn_reflns_limit_h_max 18
_diffrn_reflns_limit_h_min -19
_diffrn_reflns_limit_k_max 19
_diffrn_reflns_limit_k_min -19
_diffrn_reflns_limit_l_max 14
_diffrn_reflns_limit_l_min -18
_diffrn_reflns_number 19620
_diffrn_reflns_theta_full 28.30
_diffrn_reflns_theta_max 28.30
_diffrn_reflns_theta_min 3.26
_diffrn_standards_decay_% 0
_exptl_absorpt_coefficient_mu 5.484
_exptl_absorpt_correction_T_max 0.31
_exptl_absorpt_correction_T_min 0.49
_exptl_absorpt_correction_type SADABS
_exptl_crystal_colour RED
_exptl_crystal_density_diffrn 1.735
_exptl_crystal_density_meas 0
_exptl_crystal_density_method 'not measured'
_exptl_crystal_description PRISM
_exptl_crystal_F_000 1512
_exptl_crystal_size_max 0.46
_exptl_crystal_size_mid 0.15
_exptl_crystal_size_min 0.13
_refine_diff_density_max 0.684
_refine_diff_density_min -0.533
_refine_diff_density_rms 0.093
_refine_ls_extinction_method none
_refine_ls_goodness_of_fit_ref 1.092
_refine_ls_hydrogen_treatment mixed
_refine_ls_matrix_type full
_refine_ls_number_parameters 111
_refine_ls_number_reflns 1816
_refine_ls_number_restraints 0
_refine_ls_restrained_S_all 1.092
_refine_ls_R_factor_all 0.0241
_refine_ls_R_factor_gt 0.0186
_refine_ls_shift/su_max 0.003
_refine_ls_shift/su_mean 0.000
_refine_ls_structure_factor_coef Fsqd
_refine_ls_weighting_details 'calc w=1/[\s^2^(Fo^2^)+(0.0254P)^2^+1.6691P] where P=(Fo^2^+2Fc^2^)/3'
_refine_ls_weighting_scheme calc
_refine_ls_wR_factor_gt 0.0481
_refine_ls_wR_factor_ref 0.0540
_reflns_number_gt 1537
_reflns_number_total 1816
_reflns_threshold_expression >2sigma(I)
_cod_data_source_file ic049968csi20040106_085328_2.cif
_cod_data_source_block Compound_2
_cod_depositor_comments
;
The following automatic conversions were performed:
'_symmetry_cell_setting' value 'Tetragonal' changed to 'tetragonal'
according to '/home/adriana/struct/CIF-dictionaries/cif_core.dic'
dictionary named 'cif_core.dic' version 2.4.1 from 2010-06-29.

Automatic conversion script
Id: cif_fix_enum 1555 2011-01-17 13:19:09Z saulius 

The following automatic conversions were performed:

'_chemical_melting_point' value 'not measured' was changed to '?' -
the value is undefined or not given.

Automatic conversion script
Id: cif_fix_values 1569 2011-02-09 13:29:24Z adriana 
;
_cod_original_sg_symbol_H-M 'P 4/n c c'
_cod_database_code 4310886

loop_
_symmetry_equiv_pos_as_xyz
'x, y, z'
'-x+1/2, -y+1/2, z'
'-y+1/2, x, z'
'y, -x+1/2, z'
'-x, y+1/2, -z+1/2'
'x+1/2, -y, -z+1/2'
'y+1/2, x+1/2, -z+1/2'
'-y, -x, -z+1/2'
'-x, -y, -z'
'x-1/2, y-1/2, -z'
'y-1/2, -x, -z'
'-y, x-1/2, -z'
'x, -y-1/2, z-1/2'
'-x-1/2, y, z-1/2'
'-y-1/2, -x-1/2, z-1/2'
'y, x, z-1/2'

loop_
_atom_site_label
_atom_site_type_symbol
_atom_site_fract_x
_atom_site_fract_y
_atom_site_fract_z
_atom_site_U_iso_or_equiv
_atom_site_adp_type
_atom_site_occupancy
_atom_site_symmetry_multiplicity
_atom_site_calc_flag
_atom_site_refinement_flags
_atom_site_disorder_assembly
_atom_site_disorder_group
Pt1 Pt 0.2500 0.2500 0.946835(10) 0.03351(7) Uani 1 4 d S . .
Cr1 Cr 0.2500 0.2500 1.13365(5) 0.02841(14) Uani 1 4 d S . .
S1 S 0.37181(4) 0.14540(4) 0.95027(3) 0.03985(14) Uani 1 1 d . . .
N1 N 0.38599(11) 0.20623(12) 1.13227(11) 0.0348(4) Uani 1 1 d . . .
C1 C 0.42558(15) 0.16447(14) 1.06064(13) 0.0351(4) Uani 1 1 d . . .
C2 C 0.44012(17) 0.22704(19) 1.22057(16) 0.0459(5) Uani 1 1 d . . .
H2A H 0.4687 0.1701 1.2440 0.055 Uiso 1 1 calc R . .
H2B H 0.3982 0.2493 1.2710 0.055 Uiso 1 1 calc R . .
C3 C 0.51506(19) 0.2989(2) 1.20368(19) 0.0542(7) Uani 1 1 d . . .
H3B H 0.487(2) 0.348(2) 1.162(2) 0.065(8) Uiso 1 1 d . . .
H3A H 0.5261(19) 0.3262(19) 1.263(2) 0.069(9) Uiso 1 1 d . . .
C4 C 0.6020(2) 0.2626(2) 1.1570(3) 0.0618(8) Uani 1 1 d . . .
H4B H 0.624(3) 0.218(3) 1.203(2) 0.084(12) Uiso 1 1 d . . .
H4A H 0.647(2) 0.3104(19) 1.147(2) 0.064(8) Uiso 1 1 d . . .
C5 C 0.59058(19) 0.2134(2) 1.0617(2) 0.0568(7) Uani 1 1 d . . .
H5A H 0.647(2) 0.194(2) 1.0424(18) 0.063(8) Uiso 1 1 d . . .
H5B H 0.564(3) 0.261(2) 1.013(3) 0.085(12) Uiso 1 1 d . . .
C6 C 0.52408(17) 0.13134(17) 1.0645(2) 0.0469(5) Uani 1 1 d . . .
H6B H 0.5377(17) 0.0927(18) 1.0108(19) 0.048(7) Uiso 1 1 d . . .
H6A H 0.5349(18) 0.0951(18) 1.119(2) 0.060(8) Uiso 1 1 d . . .

loop_
_atom_site_aniso_label
_atom_site_aniso_U_11
_atom_site_aniso_U_22
_atom_site_aniso_U_33
_atom_site_aniso_U_23
_atom_site_aniso_U_13
_atom_site_aniso_U_12
Pt1 0.04146(9) 0.04146(9) 0.01762(9) 0.000 0.000 0.000
Cr1 0.0328(2) 0.0328(2) 0.0195(3) 0.000 0.000 0.000
S1 0.0467(3) 0.0461(3) 0.0268(3) -0.00533(19) 0.00402(19) 0.0045(2)
N1 0.0387(9) 0.0397(9) 0.0258(7) 0.0029(7) 0.0000(7) -0.0011(7)
C1 0.0384(10) 0.0342(10) 0.0327(9) 0.0023(7) 0.0030(8) -0.0009(8)
C2 0.0434(13) 0.0673(14) 0.0270(10) -0.0020(10) -0.0038(9) 0.0033(11)
C3 0.0460(14) 0.0683(19) 0.0483(14) -0.0171(12) -0.0078(10) -0.0023(13)
C4 0.0448(14) 0.074(2) 0.067(2) -0.0120(15) -0.0015(14) -0.0054(13)
C5 0.0373(13) 0.0659(18) 0.0673(18) -0.0162(14) 0.0109(12) -0.0018(12)
C6 0.0430(12) 0.0471(13) 0.0506(13) -0.0042(11) 0.0035(10) 0.0082(10)

loop_
_atom_type_symbol
_atom_type_description
_atom_type_scat_dispersion_real
_atom_type_scat_dispersion_imag
_atom_type_scat_source
C C 0.0033 0.0016 'International Tables Vol C Tables 4.2.6.8 and 6.1.1.4'
H H 0.0000 0.0000 'International Tables Vol C Tables 4.2.6.8 and 6.1.1.4'
N N 0.0061 0.0033 'International Tables Vol C Tables 4.2.6.8 and 6.1.1.4'
S S 0.1246 0.1234 'International Tables Vol C Tables 4.2.6.8 and 6.1.1.4'
Cr Cr 0.3209 0.6236 'International Tables Vol C Tables 4.2.6.8 and 6.1.1.4'
Pt Pt -1.7033 8.3905 'International Tables Vol C Tables 4.2.6.8 and 6.1.1.4'

loop_
_geom_angle_atom_site_label_1
_geom_angle_atom_site_label_2
_geom_angle_atom_site_label_3
_geom_angle
_geom_angle_site_symmetry_1
_geom_angle_site_symmetry_3
_geom_angle_publ_flag
S1 Pt1 S1 177.66(2) 4 3 ?
S1 Pt1 S1 89.976(1) 4 . ?
S1 Pt1 S1 89.976(1) 3 . ?
S1 Pt1 S1 89.976(1) 4 2 ?
S1 Pt1 S1 89.976(1) 3 2 ?
S1 Pt1 S1 177.66(2) . 2 ?
S1 Pt1 Cr1 88.832(12) 4 . ?
S1 Pt1 Cr1 88.832(12) 3 . ?
S1 Pt1 Cr1 88.832(12) . . ?
S1 Pt1 Cr1 88.832(12) 2 . ?
N1 Cr1 N1 89.995(1) 4 2 ?
N1 Cr1 N1 178.94(9) 4 3 ?
N1 Cr1 N1 89.995(1) 2 3 ?
N1 Cr1 N1 89.995(1) 4 . ?
N1 Cr1 N1 178.94(9) 2 . ?
N1 Cr1 N1 89.995(1) 3 . ?
N1 Cr1 Pt1 89.47(5) 4 . ?
N1 Cr1 Pt1 89.47(5) 2 . ?
N1 Cr1 Pt1 89.47(5) 3 . ?
N1 Cr1 Pt1 89.47(5) . . ?
C1 S1 Pt1 104.77(7) . . ?
C1 N1 C2 119.35(18) . . ?
C1 N1 Cr1 124.92(14) . . ?
C2 N1 Cr1 115.73(14) . . ?
N1 C1 C6 122.81(19) . . ?
N1 C1 S1 123.19(16) . . ?
C6 C1 S1 113.95(16) . . ?
N1 C2 C3 113.0(2) . . ?
C4 C3 C2 115.0(3) . . ?
C5 C4 C3 116.5(2) . . ?
C4 C5 C6 114.5(2) . . ?
C1 C6 C5 110.3(2) . . ?

loop_
_geom_bond_atom_site_label_1
_geom_bond_atom_site_label_2
_geom_bond_distance
_geom_bond_site_symmetry_2
_geom_bond_publ_flag
Pt1 S1 2.3295(7) 4 ?
Pt1 S1 2.3295(7) 3 ?
Pt1 S1 2.3295(7) . ?
Pt1 S1 2.3295(7) 2 ?
Pt1 Cr1 2.5833(7) . ?
Cr1 N1 2.0723(17) 4 ?
Cr1 N1 2.0723(17) 2 ?
Cr1 N1 2.0723(17) 3 ?
Cr1 N1 2.0723(17) . ?
S1 C1 1.736(2) . ?
N1 C1 1.295(2) . ?
N1 C2 1.483(3) . ?
C1 C6 1.508(3) . ?
C2 C3 1.524(4) . ?
C3 C4 1.512(4) . ?
C4 C5 1.508(4) . ?
C5 C6 1.533(4) . ?
